data_4084240
loop_
_publ_author_name
'Hirotsu, Masakazu'
'Santo, Kiyokazu'
'Tsuboi, Chiaki'
'Kinoshita, Isamu'

_publ_section_title
;
 Diiron Carbonyl Complexes Bearing an N,C,S-Pincer Ligand: Reactivity
 toward Phosphines, Heterolytic Fe--Fe Cleavage, and Electrocatalytic
 Proton Reduction
;
_journal_issue 16
_journal_name_full Organometallics
_journal_page_first 4260
_journal_paper_doi 10.1021/om500558h
_journal_volume 33
_journal_year 2014
_chemical_formula_moiety 'C30 H22 Fe2 N O5 P S'
_chemical_formula_sum 'C30 H22 Fe2 N O5 P S'
_chemical_formula_weight 651.23
_chemical_name_systematic ' ?'
_space_group_IT_number 14
_symmetry_cell_setting monoclinic
_symmetry_space_group_name_Hall '-P 2yn'
_symmetry_space_group_name_H-M 'P 1 21/n 1'
_atom_sites_solution_hydrogens difmap
_atom_sites_solution_primary direct
_atom_sites_solution_secondary difmap
_audit_creation_method SHELXL-97
_cell_angle_alpha 90.00
_cell_angle_beta 109.747(2)
_cell_angle_gamma 90.00
_cell_formula_units_Z 4
_cell_length_a 14.882(2)
_cell_length_b 10.3475(15)
_cell_length_c 18.878(3)
_cell_measurement_reflns_used 7710
_cell_measurement_temperature 153
_cell_measurement_theta_max 27.4816
_cell_measurement_theta_min 3.0222
_cell_volume 2736.1(7)
_computing_cell_refinement 'CrystalClear (Rigaku Inc., 2008)'
_computing_data_collection 'CrystalClear (Rigaku Inc., 2008)'
_computing_data_reduction 'CrystalClear (Rigaku Inc., 2008)'
_computing_molecular_graphics 'Ortep-3 for Windows (Farrugia, 1997)'
_computing_publication_material SHELXL97
_computing_structure_refinement 'SHELXL-97 (Sheldrick, 1997)'
_computing_structure_solution 'SIR97 (Altomare <i>et al.</i>,  1999)'
_diffrn_ambient_temperature 153
_diffrn_detector_area_resol_mean 28.5714
_diffrn_measured_fraction_theta_full 0.982
_diffrn_measured_fraction_theta_max 0.982
_diffrn_measurement_details
;
scan:
    Number of images: 360
               Slice: -110.0000 - 70.0000
         Image width: 0.5000
            Exp time: 5.0000
       Rotation axis: Omega
               Omega: 0.0000
                 Chi: 45.0000
                 Phi: 0.0000
                 XTD: 44.9701
              2theta: -20.1460
scan:
    Number of images: 360
               Slice: -110.0000 - 70.0000
         Image width: 0.5000
            Exp time: 5.0000
       Rotation axis: Omega
               Omega: 0.0000
                 Chi: 45.0000
                 Phi: 90.0000
                 XTD: 44.9701
              2theta: -20.1460
;
_diffrn_measurement_device 'Saturn724+ (4x4 bin mode)'
_diffrn_measurement_device_details 'AFC11 (Right): Eulerian 3 circle'
_diffrn_measurement_device_type 'Rigaku AFC11 with Saturn 724+ CCD'
_diffrn_measurement_method \w
_diffrn_radiation_detector CCD
_diffrn_radiation_monochromator 'Graphite Monochromator'
_diffrn_radiation_source 'Rotating Anode'
_diffrn_radiation_type MoK\a
_diffrn_radiation_wavelength 0.710747
_diffrn_reflns_av_R_equivalents 0.0273
_diffrn_reflns_av_unetI/netI 0.0267
_diffrn_reflns_limit_h_max 18
_diffrn_reflns_limit_h_min -18
_diffrn_reflns_limit_k_max 13
_diffrn_reflns_limit_k_min -13
_diffrn_reflns_limit_l_max 23
_diffrn_reflns_limit_l_min -24
_diffrn_reflns_number 21963
_diffrn_reflns_reduction_process 'Lp corrections applied'
_diffrn_reflns_theta_full 27.48
_diffrn_reflns_theta_max 27.48
_diffrn_reflns_theta_min 3.02
_diffrn_source_current 24.0000
_diffrn_source_power 1.2000
_diffrn_source_voltage 50.0000
_exptl_absorpt_coefficient_mu 1.237
_exptl_absorpt_correction_T_max 0.8657
_exptl_absorpt_correction_T_min 0.8266
_exptl_absorpt_correction_type multi-scan
_exptl_absorpt_process_details 'REQAB (Rigaku, 1998)'
_exptl_crystal_colour 'Dark Brown'
_exptl_crystal_density_diffrn 1.581
_exptl_crystal_density_method 'not measured'
_exptl_crystal_description Prism
_exptl_crystal_F_000 1328
_exptl_crystal_size_max 0.16
_exptl_crystal_size_mid 0.15
_exptl_crystal_size_min 0.12
_refine_diff_density_max 0.704
_refine_diff_density_min -0.316
_refine_diff_density_rms 0.065
_refine_ls_extinction_method none
_refine_ls_goodness_of_fit_ref 1.038
_refine_ls_hydrogen_treatment refall
_refine_ls_matrix_type full
_refine_ls_number_parameters 449
_refine_ls_number_reflns 6166
_refine_ls_number_restraints 0
_refine_ls_restrained_S_all 1.038
_refine_ls_R_factor_all 0.0433
_refine_ls_R_factor_gt 0.0357
_refine_ls_shift/su_max 0.001
_refine_ls_shift/su_mean 0.000
_refine_ls_structure_factor_coef Fsqd
_refine_ls_weighting_details 'calc w=1/[\s^2^(Fo^2^)+(0.0462P)^2^+1.4306P] where P=(Fo^2^+2Fc^2^)/3'
_refine_ls_weighting_scheme calc
_refine_ls_wR_factor_gt 0.0838
_refine_ls_wR_factor_ref 0.0882
_reflns_number_gt 5264
_reflns_number_total 6166
_reflns_threshold_expression >2sigma(I)
_cod_data_source_file om500558h_si_002.cif
_cod_data_source_block 2
_cod_depositor_comments
;
The following automatic conversions were performed:

'_exptl_absorpt_correction_type' value 'Multi-scan' changed to
'multi-scan' according to
/usr/data/users/saulius/crontab/automatic-downloads/rss-feeds/ACS/lib/dictionaries/cif_core.dic
dictionary named 'cif_core.dic' version 2.4.2 from 2011-04-26.

Automatic conversion script
Id: cif_fix_values 2281 2013-09-26 08:29:07Z andrius 

 Adding full bibliography for 4084240--4084243.cif.
;
_cod_original_sg_symbol_H-M P21/n
_cod_database_code 4084240

loop_
_symmetry_equiv_pos_as_xyz
'x, y, z'
'-x+1/2, y+1/2, -z+1/2'
'-x, -y, -z'
'x-1/2, -y-1/2, z-1/2'

loop_
_atom_site_label
_atom_site_type_symbol
_atom_site_fract_x
_atom_site_fract_y
_atom_site_fract_z
_atom_site_U_iso_or_equiv
_atom_site_adp_type
_atom_site_occupancy
_atom_site_symmetry_multiplicity
_atom_site_calc_flag
C1 C 0.88120(16) -0.12215(19) 0.58630(11) 0.0264(4) Uani 1 1 d
C2 C 0.94575(16) -0.2106(2) 0.57347(13) 0.0301(5) Uani 1 1 d
C3 C 0.95961(17) -0.3309(2) 0.60686(14) 0.0342(5) Uani 1 1 d
C4 C 0.91283(18) -0.3606(2) 0.65716(14) 0.0367(5) Uani 1 1 d
C5 C 0.85146(18) -0.2733(2) 0.67154(13) 0.0335(5) Uani 1 1 d
C6 C 0.83064(16) -0.1521(2) 0.63508(12) 0.0274(4) Uani 1 1 d
C7 C 0.74350(16) 0.0636(2) 0.62713(11) 0.0262(4) Uani 1 1 d
C8 C 0.75421(16) -0.0693(2) 0.64553(12) 0.0277(4) Uani 1 1 d
C9 C 0.68519(18) -0.1307(2) 0.66967(13) 0.0352(5) Uani 1 1 d
C10 C 0.60707(19) -0.0651(2) 0.67577(14) 0.0379(5) Uani 1 1 d
C11 C 0.59562(18) 0.0642(2) 0.65827(14) 0.0346(5) Uani 1 1 d
C12 C 0.66336(16) 0.1283(2) 0.63502(12) 0.0285(4) Uani 1 1 d
C13 C 0.65471(16) 0.2656(2) 0.61613(12) 0.0305(5) Uani 1 1 d
C14 C 0.58057(19) 0.3458(2) 0.61800(16) 0.0402(6) Uani 1 1 d
C15 C 0.5791(2) 0.4738(3) 0.59771(17) 0.0469(7) Uani 1 1 d
C16 C 0.6522(2) 0.5204(2) 0.57553(16) 0.0428(6) Uani 1 1 d
C17 C 0.72442(19) 0.4378(2) 0.57513(14) 0.0347(5) Uani 1 1 d
C18 C 0.89889(18) 0.2954(2) 0.56375(14) 0.0354(5) Uani 1 1 d
C19 C 0.90230(17) 0.1750(2) 0.68366(14) 0.0335(5) Uani 1 1 d
C20 C 0.79068(17) 0.2023(2) 0.41286(13) 0.0324(5) Uani 1 1 d
C21 C 0.63851(17) 0.1809(2) 0.43913(13) 0.0325(5) Uani 1 1 d
C22 C 0.67048(17) -0.0526(2) 0.47527(12) 0.0295(5) Uani 1 1 d
C23 C 0.8599(2) -0.0529(3) 0.34430(16) 0.0431(6) Uani 1 1 d
C24 C 0.6696(2) 0.0273(3) 0.26131(14) 0.0417(6) Uani 1 1 d
C25 C 0.70509(17) -0.2075(2) 0.34766(11) 0.0287(5) Uani 1 1 d
C26 C 0.61985(18) -0.2520(2) 0.29744(14) 0.0344(5) Uani 1 1 d
C27 C 0.5933(2) -0.3808(3) 0.29830(17) 0.0441(6) Uani 1 1 d
C28 C 0.6516(2) -0.4648(2) 0.34919(17) 0.0485(7) Uani 1 1 d
C29 C 0.7368(3) -0.4229(3) 0.39887(16) 0.0516(8) Uani 1 1 d
C30 C 0.7640(2) -0.2948(2) 0.39864(14) 0.0432(6) Uani 1 1 d
N1 N 0.72671(13) 0.31185(16) 0.59461(10) 0.0283(4) Uani 1 1 d
O1 O 0.95352(15) 0.36229(18) 0.55158(13) 0.0545(5) Uani 1 1 d
O2 O 0.95573(14) 0.1620(2) 0.74394(11) 0.0530(5) Uani 1 1 d
O3 O 0.81805(14) 0.28183(17) 0.38340(12) 0.0471(5) Uani 1 1 d
O4 O 0.57526(13) 0.24927(17) 0.43240(11) 0.0461(4) Uani 1 1 d
O5 O 0.62435(13) -0.13481(17) 0.48383(10) 0.0401(4) Uani 1 1 d
P1 P 0.74091(4) -0.03904(5) 0.35177(3) 0.02767(13) Uani 1 1 d
S1 S 0.87850(4) 0.02737(5) 0.53980(3) 0.02532(12) Uani 1 1 d
Fe1 Fe 0.82413(2) 0.18272(3) 0.590972(17) 0.02531(9) Uani 1 1 d
Fe2 Fe 0.73784(2) 0.07694(3) 0.451103(16) 0.02443(9) Uani 1 1 d
H2 H 0.9795(15) -0.186(2) 0.5432(13) 0.019(5) Uiso 1 1 d
H3 H 1.0000(18) -0.386(3) 0.5953(14) 0.035(7) Uiso 1 1 d
H4 H 0.9221(18) -0.442(3) 0.6835(15) 0.040(7) Uiso 1 1 d
H5 H 0.8226(17) -0.298(2) 0.7076(15) 0.032(6) Uiso 1 1 d
H9 H 0.6918(19) -0.220(3) 0.6801(16) 0.045(7) Uiso 1 1 d
H10 H 0.558(2) -0.112(3) 0.6900(16) 0.047(8) Uiso 1 1 d
H11 H 0.5409(18) 0.109(2) 0.6596(14) 0.033(6) Uiso 1 1 d
H14 H 0.527(2) 0.312(3) 0.6317(18) 0.058(9) Uiso 1 1 d
H15 H 0.524(2) 0.526(3) 0.5956(17) 0.053(8) Uiso 1 1 d
H16 H 0.6558(19) 0.597(3) 0.5642(16) 0.043(8) Uiso 1 1 d
H17 H 0.7739(16) 0.468(2) 0.5622(13) 0.022(6) Uiso 1 1 d
H23A H 0.877(2) 0.035(3) 0.3370(19) 0.065(10) Uiso 1 1 d
H23B H 0.854(2) -0.104(3) 0.2978(19) 0.059(9) Uiso 1 1 d
H23C H 0.904(2) -0.100(3) 0.393(2) 0.075(11) Uiso 1 1 d
H24A H 0.699(2) 0.107(3) 0.2577(17) 0.053(8) Uiso 1 1 d
H24B H 0.609(2) 0.038(3) 0.2607(17) 0.048(9) Uiso 1 1 d
H24C H 0.673(2) -0.030(3) 0.2201(18) 0.056(9) Uiso 1 1 d
H26 H 0.5801(18) -0.200(3) 0.2654(15) 0.034(7) Uiso 1 1 d
H27 H 0.537(2) -0.407(3) 0.2669(17) 0.047(8) Uiso 1 1 d
H28 H 0.630(2) -0.553(3) 0.3488(17) 0.050(8) Uiso 1 1 d
H29 H 0.775(3) -0.476(4) 0.431(2) 0.079(12) Uiso 1 1 d
H30 H 0.819(2) -0.273(3) 0.4304(17) 0.047(8) Uiso 1 1 d

loop_
_atom_site_aniso_label
_atom_site_aniso_U_11
_atom_site_aniso_U_22
_atom_site_aniso_U_33
_atom_site_aniso_U_23
_atom_site_aniso_U_13
_atom_site_aniso_U_12
C1 0.0329(12) 0.0193(9) 0.0240(10) -0.0018(7) 0.0059(9) 0.0019(8)
C2 0.0311(12) 0.0278(11) 0.0288(11) -0.0040(8) 0.0068(10) 0.0036(9)
C3 0.0322(13) 0.0249(11) 0.0390(12) -0.0054(9) 0.0036(10) 0.0067(9)
C4 0.0385(14) 0.0235(11) 0.0401(13) 0.0018(9) 0.0029(11) 0.0013(9)
C5 0.0396(14) 0.0284(11) 0.0296(11) 0.0034(9) 0.0080(10) -0.0015(9)
C6 0.0327(12) 0.0227(10) 0.0243(10) -0.0022(8) 0.0063(9) 0.0005(8)
C7 0.0351(12) 0.0241(10) 0.0219(9) -0.0035(8) 0.0131(9) -0.0015(8)
C8 0.0345(12) 0.0270(10) 0.0230(10) -0.0012(8) 0.0118(9) -0.0002(9)
C9 0.0495(15) 0.0258(11) 0.0348(12) 0.0026(9) 0.0201(11) -0.0012(10)
C10 0.0434(15) 0.0391(13) 0.0391(13) -0.0002(10) 0.0244(12) -0.0040(11)
C11 0.0379(14) 0.0358(12) 0.0359(12) -0.0024(9) 0.0201(11) 0.0002(10)
C12 0.0336(12) 0.0274(10) 0.0273(10) -0.0042(8) 0.0138(9) 0.0001(9)
C13 0.0368(13) 0.0282(11) 0.0301(11) -0.0053(8) 0.0159(10) 0.0021(9)
C14 0.0417(15) 0.0338(12) 0.0526(15) -0.0011(11) 0.0256(13) 0.0064(10)
C15 0.0476(16) 0.0340(13) 0.0646(18) -0.0017(12) 0.0262(14) 0.0135(12)
C16 0.0506(17) 0.0224(11) 0.0570(16) 0.0008(11) 0.0202(13) 0.0064(11)
C17 0.0413(14) 0.0238(10) 0.0424(13) -0.0024(9) 0.0187(11) 0.0001(9)
C18 0.0435(14) 0.0227(10) 0.0455(13) -0.0102(9) 0.0222(12) -0.0005(10)
C19 0.0352(13) 0.0274(11) 0.0385(13) -0.0092(9) 0.0132(11) 0.0030(9)
C20 0.0342(13) 0.0243(10) 0.0396(12) 0.0004(9) 0.0135(10) 0.0042(9)
C21 0.0370(13) 0.0274(11) 0.0325(11) 0.0005(9) 0.0111(10) 0.0002(9)
C22 0.0363(13) 0.0278(11) 0.0245(10) -0.0031(8) 0.0103(9) 0.0011(9)
C23 0.0483(17) 0.0473(15) 0.0433(15) -0.0095(12) 0.0282(13) -0.0060(12)
C24 0.0607(19) 0.0351(13) 0.0271(12) 0.0045(10) 0.0120(12) -0.0011(13)
C25 0.0430(13) 0.0237(10) 0.0240(10) -0.0027(8) 0.0173(10) 0.0013(9)
C26 0.0346(13) 0.0333(12) 0.0378(12) -0.0038(10) 0.0153(11) 0.0008(10)
C27 0.0459(17) 0.0386(14) 0.0560(16) -0.0130(12) 0.0277(14) -0.0101(12)
C28 0.078(2) 0.0270(12) 0.0552(17) -0.0038(11) 0.0423(16) -0.0071(13)
C29 0.094(2) 0.0270(12) 0.0359(14) 0.0046(10) 0.0243(16) 0.0114(14)
C30 0.0635(19) 0.0309(12) 0.0263(11) -0.0014(9) 0.0035(12) 0.0045(12)
N1 0.0337(10) 0.0216(8) 0.0305(9) -0.0043(7) 0.0120(8) 0.0008(7)
O1 0.0622(13) 0.0314(9) 0.0868(15) -0.0142(9) 0.0471(12) -0.0155(9)
O2 0.0546(12) 0.0544(12) 0.0385(10) -0.0109(9) 0.0006(9) 0.0133(9)
O3 0.0545(11) 0.0298(9) 0.0652(12) 0.0128(8) 0.0310(10) 0.0006(8)
O4 0.0411(10) 0.0368(10) 0.0578(11) 0.0002(8) 0.0133(9) 0.0132(8)
O5 0.0493(11) 0.0372(9) 0.0358(9) -0.0011(7) 0.0170(8) -0.0134(8)
P1 0.0390(3) 0.0231(3) 0.0226(3) -0.0001(2) 0.0127(2) -0.0007(2)
S1 0.0309(3) 0.0204(2) 0.0264(2) -0.00145(18) 0.0119(2) 0.00265(19)
Fe1 0.03040(18) 0.01879(15) 0.02831(16) -0.00431(11) 0.01198(13) -0.00011(11)
Fe2 0.03199(18) 0.01756(14) 0.02485(16) 0.00006(10) 0.01108(13) 0.00144(11)

loop_
_atom_type_symbol
_atom_type_description
_atom_type_scat_dispersion_real
_atom_type_scat_dispersion_imag
_atom_type_scat_source
C C 0.0033 0.0016 'International Tables Vol C Tables 4.2.6.8 and 6.1.1.4'
H H 0.0000 0.0000 'International Tables Vol C Tables 4.2.6.8 and 6.1.1.4'
N N 0.0061 0.0033 'International Tables Vol C Tables 4.2.6.8 and 6.1.1.4'
O O 0.0106 0.0060 'International Tables Vol C Tables 4.2.6.8 and 6.1.1.4'
P P 0.1023 0.0942 'International Tables Vol C Tables 4.2.6.8 and 6.1.1.4'
S S 0.1246 0.1234 'International Tables Vol C Tables 4.2.6.8 and 6.1.1.4'
Fe Fe 0.3463 0.8444 'International Tables Vol C Tables 4.2.6.8 and 6.1.1.4'

loop_
_geom_angle_atom_site_label_1
_geom_angle_atom_site_label_2
_geom_angle_atom_site_label_3
_geom_angle
C2 C1 C6 121.14(19)
C2 C1 S1 112.68(16)
C6 C1 S1 126.07(16)
C3 C2 C1 121.0(2)
C3 C2 H2 120.4(14)
C1 C2 H2 118.6(14)
C2 C3 C4 118.7(2)
C2 C3 H3 117.9(17)
C4 C3 H3 123.4(17)
C5 C4 C3 120.6(2)
C5 C4 H4 117.6(16)
C3 C4 H4 121.8(16)
C4 C5 C6 122.5(2)
C4 C5 H5 117.0(15)
C6 C5 H5 120.5(15)
C1 C6 C5 115.9(2)
C1 C6 C8 124.18(19)
C5 C6 C8 119.8(2)
C8 C7 C12 117.51(19)
C8 C7 Fe1 130.86(16)
C12 C7 Fe1 111.63(15)
C8 C7 Fe2 104.52(12)
C12 C7 Fe2 110.47(14)
Fe1 C7 Fe2 56.14(5)
C9 C8 C7 119.0(2)
C9 C8 C6 117.20(19)
C7 C8 C6 123.66(19)
C9 C8 Fe2 131.23(15)
C7 C8 Fe2 54.94(10)
C6 C8 Fe2 84.61(11)
C10 C9 C8 122.1(2)
C10 C9 H9 119.6(17)
C8 C9 H9 118.3(17)
C11 C10 C9 119.8(2)
C11 C10 H10 120.1(17)
C9 C10 H10 120.1(17)
C10 C11 C12 119.6(2)
C10 C11 H11 120.4(16)
C12 C11 H11 119.9(16)
C11 C12 C7 122.1(2)
C11 C12 C13 121.7(2)
C7 C12 C13 116.19(19)
N1 C13 C14 120.7(2)
N1 C13 C12 113.82(19)
C14 C13 C12 125.5(2)
C15 C14 C13 120.3(2)
C15 C14 H14 118.5(18)
C13 C14 H14 121.1(18)
C14 C15 C16 118.8(2)
C14 C15 H15 119.1(18)
C16 C15 H15 121.9(18)
C17 C16 C15 118.9(2)
C17 C16 H16 118(2)
C15 C16 H16 122.7(19)
N1 C17 C16 123.1(2)
N1 C17 H17 117.1(15)
C16 C17 H17 119.8(15)
O1 C18 Fe1 173.7(2)
O2 C19 Fe1 175.6(2)
O3 C20 Fe2 174.5(2)
O4 C21 Fe2 178.9(2)
O5 C22 Fe2 174.0(2)
P1 C23 H23A 105(2)
P1 C23 H23B 107.7(17)
H23A C23 H23B 108(3)
P1 C23 H23C 107.5(19)
H23A C23 H23C 116(3)
H23B C23 H23C 112(3)
P1 C24 H24A 104.9(18)
P1 C24 H24B 108.7(19)
H24A C24 H24B 113(3)
P1 C24 H24C 110.0(18)
H24A C24 H24C 108(2)
H24B C24 H24C 112(3)
C26 C25 C30 118.4(2)
C26 C25 P1 122.51(18)
C30 C25 P1 119.01(19)
C25 C26 C27 120.7(3)
C25 C26 H26 121.4(17)
C27 C26 H26 118.0(17)
C28 C27 C26 120.1(3)
C28 C27 H27 120.4(19)
C26 C27 H27 119(2)
C27 C28 C29 120.1(3)
C27 C28 H28 117.5(18)
C29 C28 H28 122.4(18)
C28 C29 C30 120.3(3)
C28 C29 H29 121(3)
C30 C29 H29 119(3)
C29 C30 C25 120.4(3)
C29 C30 H30 117(2)
C25 C30 H30 122(2)
C17 N1 C13 118.21(19)
C17 N1 Fe1 126.15(16)
C13 N1 Fe1 115.60(14)
C24 P1 C25 104.66(12)
C24 P1 C23 103.34(15)
C25 P1 C23 101.48(12)
C24 P1 Fe2 114.50(10)
C25 P1 Fe2 117.47(7)
C23 P1 Fe2 113.63(9)
C1 S1 Fe1 112.08(7)
C1 S1 Fe2 115.24(7)
Fe1 S1 Fe2 76.68(2)
C19 Fe1 C18 92.80(11)
C19 Fe1 N1 104.05(9)
C18 Fe1 N1 95.90(9)
C19 Fe1 C7 84.43(10)
C18 Fe1 C7 176.51(9)
N1 Fe1 C7 82.74(8)
C19 Fe1 S1 100.96(7)
C18 Fe1 S1 89.61(7)
N1 Fe1 S1 154.06(6)
C7 Fe1 S1 93.01(6)
C19 Fe1 Fe2 152.04(7)
C18 Fe1 Fe2 96.71(8)
N1 Fe1 Fe2 101.04(5)
C7 Fe1 Fe2 86.72(6)
S1 Fe1 Fe2 53.069(18)
C21 Fe2 C20 88.26(10)
C21 Fe2 C22 88.46(10)
C20 Fe2 C22 171.05(11)
C21 Fe2 P1 117.94(8)
C20 Fe2 P1 85.11(8)
C22 Fe2 P1 89.08(7)
C21 Fe2 S1 139.01(8)
C20 Fe2 S1 92.31(8)
C22 Fe2 S1 95.63(7)
P1 Fe2 S1 102.91(2)
C21 Fe2 Fe1 88.83(8)
C20 Fe2 Fe1 88.42(8)
C22 Fe2 Fe1 99.84(7)
P1 Fe2 Fe1 152.15(2)
S1 Fe2 Fe1 50.256(16)
C21 Fe2 C7 83.72(8)
C20 Fe2 C7 124.84(8)
C22 Fe2 C7 62.99(8)
P1 Fe2 C7 145.11(4)
S1 Fe2 C7 62.67(4)
Fe1 Fe2 C7 37.14(4)
C21 Fe2 C8 98.00(8)
C20 Fe2 C8 139.83(9)
C22 Fe2 C8 48.98(8)
P1 Fe2 C8 124.57(4)
S1 Fe2 C8 57.70(4)
Fe1 Fe2 C8 52.35(3)
C7 Fe2 C8 20.54(5)

loop_
_geom_bond_atom_site_label_1
_geom_bond_atom_site_label_2
_geom_bond_distance
C1 C2 1.406(3)
C1 C6 1.407(3)
C1 S1 1.773(2)
C2 C3 1.379(3)
C2 H2 0.92(2)
C3 C4 1.388(4)
C3 H3 0.91(3)
C4 C5 1.376(3)
C4 H4 0.97(3)
C5 C6 1.414(3)
C5 H5 0.95(3)
C6 C8 1.489(3)
C7 C8 1.414(3)
C7 C12 1.419(3)
C7 Fe1 1.995(2)
C7 Fe2 3.298(2)
C8 C9 1.408(3)
C8 Fe2 3.901(2)
C9 C10 1.384(3)
C9 H9 0.94(3)
C10 C11 1.375(3)
C10 H10 0.98(3)
C11 C12 1.396(3)
C11 H11 0.94(3)
C12 C13 1.460(3)
C13 N1 1.355(3)
C13 C14 1.391(3)
C14 C15 1.377(4)
C14 H14 0.98(3)
C15 C16 1.377(4)
C15 H15 0.97(3)
C16 C17 1.375(3)
C16 H16 0.83(3)
C17 N1 1.351(3)
C17 H17 0.91(2)
C18 O1 1.149(3)
C18 Fe1 1.802(2)
C19 O2 1.155(3)
C19 Fe1 1.745(3)
C20 O3 1.142(3)
C20 Fe2 1.791(2)
C21 O4 1.149(3)
C21 Fe2 1.780(2)
C22 O5 1.138(3)
C22 Fe2 1.822(2)
C23 P1 1.830(3)
C23 H23A 0.97(3)
C23 H23B 1.00(3)
C23 H23C 1.04(4)
C24 P1 1.814(3)
C24 H24A 0.94(3)
C24 H24B 0.91(3)
C24 H24C 0.99(3)
C25 C26 1.381(3)
C25 C30 1.393(3)
C25 P1 1.817(2)
C26 C27 1.392(4)
C26 H26 0.87(3)
C27 C28 1.367(4)
C27 H27 0.89(3)
C28 C29 1.369(5)
C28 H28 0.97(3)
C29 C30 1.387(4)
C29 H29 0.87(4)
C30 H30 0.87(3)
N1 Fe1 1.9898(18)
P1 Fe2 2.2397(6)
S1 Fe1 2.1680(6)
S1 Fe2 2.2539(7)
Fe1 Fe2 2.7437(5)

loop_
_geom_torsion_atom_site_label_1
_geom_torsion_atom_site_label_2
_geom_torsion_atom_site_label_3
_geom_torsion_atom_site_label_4
_geom_torsion
C6 C1 C2 C3 1.7(3)
S1 C1 C2 C3 178.11(18)
C1 C2 C3 C4 -3.8(3)
C2 C3 C4 C5 2.1(4)
C3 C4 C5 C6 1.9(4)
C2 C1 C6 C5 2.1(3)
S1 C1 C6 C5 -173.84(17)
C2 C1 C6 C8 -173.6(2)
S1 C1 C6 C8 10.5(3)
C4 C5 C6 C1 -3.8(3)
C4 C5 C6 C8 172.0(2)
C12 C7 C8 C9 0.7(3)
Fe1 C7 C8 C9 -179.66(17)
Fe2 C7 C8 C9 -122.13(18)
C12 C7 C8 C6 175.59(19)
Fe1 C7 C8 C6 -4.8(3)
Fe2 C7 C8 C6 52.8(2)
C12 C7 C8 Fe2 122.8(2)
Fe1 C7 C8 Fe2 -57.53(14)
C1 C6 C8 C9 154.6(2)
C5 C6 C8 C9 -20.9(3)
C1 C6 C8 C7 -20.4(3)
C5 C6 C8 C7 164.1(2)
C1 C6 C8 Fe2 20.5(2)
C5 C6 C8 Fe2 -154.97(19)
C7 C8 C9 C10 0.2(4)
C6 C8 C9 C10 -175.0(2)
Fe2 C8 C9 C10 -67.0(3)
C8 C9 C10 C11 -0.3(4)
C9 C10 C11 C12 -0.5(4)
C10 C11 C12 C7 1.4(4)
C10 C11 C12 C13 -179.7(2)
C8 C7 C12 C11 -1.5(3)
Fe1 C7 C12 C11 178.80(18)
Fe2 C7 C12 C11 118.3(2)
C8 C7 C12 C13 179.55(19)
Fe1 C7 C12 C13 -0.2(2)
Fe2 C7 C12 C13 -60.7(2)
C11 C12 C13 N1 -179.9(2)
C7 C12 C13 N1 -1.0(3)
C11 C12 C13 C14 -0.8(4)
C7 C12 C13 C14 178.2(2)
N1 C13 C14 C15 0.2(4)
C12 C13 C14 C15 -178.9(2)
C13 C14 C15 C16 0.1(4)
C14 C15 C16 C17 -0.6(4)
C15 C16 C17 N1 0.9(4)
C30 C25 C26 C27 0.5(3)
P1 C25 C26 C27 -177.24(18)
C25 C26 C27 C28 0.1(4)
C26 C27 C28 C29 -0.8(4)
C27 C28 C29 C30 0.9(4)
C28 C29 C30 C25 -0.3(4)
C26 C25 C30 C29 -0.4(4)
P1 C25 C30 C29 177.4(2)
C16 C17 N1 C13 -0.6(4)
C16 C17 N1 Fe1 176.7(2)
C14 C13 N1 C17 0.0(3)
C12 C13 N1 C17 179.2(2)
C14 C13 N1 Fe1 -177.55(19)
C12 C13 N1 Fe1 1.7(2)
C26 C25 P1 C24 -20.2(2)
C30 C25 P1 C24 162.0(2)
C26 C25 P1 C23 -127.5(2)
C30 C25 P1 C23 54.8(2)
C26 C25 P1 Fe2 108.04(17)
C30 C25 P1 Fe2 -69.7(2)
C2 C1 S1 Fe1 -158.26(14)
C6 C1 S1 Fe1 17.9(2)
C2 C1 S1 Fe2 116.54(15)
C6 C1 S1 Fe2 -67.3(2)
O2 C19 Fe1 C18 -106(3)
O2 C19 Fe1 N1 157(3)
O2 C19 Fe1 C7 76(3)
O2 C19 Fe1 S1 -16(3)
O2 C19 Fe1 Fe2 4(3)
O1 C18 Fe1 C19 27.4(18)
O1 C18 Fe1 N1 131.9(18)
O1 C18 Fe1 C7 65(3)
O1 C18 Fe1 S1 -73.5(18)
O1 C18 Fe1 Fe2 -126.2(18)
C17 N1 Fe1 C19 98.9(2)
C13 N1 Fe1 C19 -83.77(17)
C17 N1 Fe1 C18 4.5(2)
C13 N1 Fe1 C18 -178.16(17)
C17 N1 Fe1 C7 -178.8(2)
C13 N1 Fe1 C7 -1.40(16)
C17 N1 Fe1 S1 -96.9(2)
C13 N1 Fe1 S1 80.5(2)
C17 N1 Fe1 Fe2 -93.56(19)
C13 N1 Fe1 Fe2 83.80(15)
C8 C7 Fe1 C19 -73.9(2)
C12 C7 Fe1 C19 105.77(16)
Fe2 C7 Fe1 C19 -153.45(7)
C8 C7 Fe1 C18 -111.6(16)
C12 C7 Fe1 C18 68.1(17)
Fe2 C7 Fe1 C18 168.9(17)
C8 C7 Fe1 N1 -178.9(2)
C12 C7 Fe1 N1 0.79(15)
Fe2 C7 Fe1 N1 101.58(6)
C8 C7 Fe1 S1 26.8(2)
C12 C7 Fe1 S1 -153.51(15)
Fe2 C7 Fe1 S1 -52.722(19)
C8 C7 Fe1 Fe2 79.6(2)
C12 C7 Fe1 Fe2 -100.79(15)
C1 S1 Fe1 C19 56.38(11)
Fe2 S1 Fe1 C19 168.51(8)
C1 S1 Fe1 C18 149.16(11)
Fe2 S1 Fe1 C18 -98.71(9)
C1 S1 Fe1 N1 -108.09(15)
Fe2 S1 Fe1 N1 4.05(13)
C1 S1 Fe1 C7 -28.53(10)
Fe2 S1 Fe1 C7 83.61(7)
C1 S1 Fe1 Fe2 -112.14(8)
O4 C21 Fe2 C20 -74(12)
O4 C21 Fe2 C22 114(12)
O4 C21 Fe2 P1 -158(12)
O4 C21 Fe2 S1 17(12)
O4 C21 Fe2 Fe1 14(12)
O4 C21 Fe2 C7 51(12)
O4 C21 Fe2 C8 66(12)
O3 C20 Fe2 C21 -59(2)
O3 C20 Fe2 C22 10(3)
O3 C20 Fe2 P1 59(2)
O3 C20 Fe2 S1 162(2)
O3 C20 Fe2 Fe1 -148(2)
O3 C20 Fe2 C7 -140(2)
O3 C20 Fe2 C8 -159(2)
O5 C22 Fe2 C21 80(2)
O5 C22 Fe2 C20 11(2)
O5 C22 Fe2 P1 -38(2)
O5 C22 Fe2 S1 -141(2)
O5 C22 Fe2 Fe1 168(2)
O5 C22 Fe2 C7 164(2)
O5 C22 Fe2 C8 -178(100)
C24 P1 Fe2 C21 23.15(14)
C25 P1 Fe2 C21 -100.24(12)
C23 P1 Fe2 C21 141.58(14)
C24 P1 Fe2 C20 -62.28(14)
C25 P1 Fe2 C20 174.33(12)
C23 P1 Fe2 C20 56.16(13)
C24 P1 Fe2 C22 110.91(14)
C25 P1 Fe2 C22 -12.48(11)
C23 P1 Fe2 C22 -130.66(13)
C24 P1 Fe2 S1 -153.53(12)
C25 P1 Fe2 S1 83.08(9)
C23 P1 Fe2 S1 -35.10(11)
C24 P1 Fe2 Fe1 -139.50(12)
C25 P1 Fe2 Fe1 97.11(10)
C23 P1 Fe2 Fe1 -21.07(12)
C24 P1 Fe2 C7 146.12(13)
C25 P1 Fe2 C7 22.73(12)
C23 P1 Fe2 C7 -95.45(13)
C24 P1 Fe2 C8 146.98(12)
C25 P1 Fe2 C8 23.59(10)
C23 P1 Fe2 C8 -94.59(12)
C1 S1 Fe2 C21 104.39(14)
Fe1 S1 Fe2 C21 -3.99(12)
C1 S1 Fe2 C20 -165.59(10)
Fe1 S1 Fe2 C20 86.02(7)
C1 S1 Fe2 C22 10.26(10)
Fe1 S1 Fe2 C22 -98.12(7)
C1 S1 Fe2 P1 -80.08(8)
Fe1 S1 Fe2 P1 171.53(2)
C1 S1 Fe2 Fe1 108.38(8)
C1 S1 Fe2 C7 65.88(9)
Fe1 S1 Fe2 C7 -42.50(4)
C1 S1 Fe2 C8 42.86(8)
Fe1 S1 Fe2 C8 -65.53(4)
C19 Fe1 Fe2 C21 152.74(18)
C18 Fe1 Fe2 C21 -98.19(11)
N1 Fe1 Fe2 C21 -0.81(9)
C7 Fe1 Fe2 C21 81.13(10)
S1 Fe1 Fe2 C21 177.38(8)
C19 Fe1 Fe2 C20 -118.96(18)
C18 Fe1 Fe2 C20 -9.89(10)
N1 Fe1 Fe2 C20 87.48(9)
C7 Fe1 Fe2 C20 169.43(9)
S1 Fe1 Fe2 C20 -94.32(7)
C19 Fe1 Fe2 C22 64.51(18)
C18 Fe1 Fe2 C22 173.58(10)
N1 Fe1 Fe2 C22 -89.04(9)
C7 Fe1 Fe2 C22 -7.10(9)
S1 Fe1 Fe2 C22 89.15(7)
C19 Fe1 Fe2 P1 -42.54(18)
C18 Fe1 Fe2 P1 66.54(9)
N1 Fe1 Fe2 P1 163.91(6)
C7 Fe1 Fe2 P1 -114.14(7)
S1 Fe1 Fe2 P1 -17.89(4)
C19 Fe1 Fe2 S1 -24.64(17)
C18 Fe1 Fe2 S1 84.43(8)
N1 Fe1 Fe2 S1 -178.20(6)
C7 Fe1 Fe2 S1 -96.25(7)
C19 Fe1 Fe2 C7 71.61(18)
C18 Fe1 Fe2 C7 -179.32(10)
N1 Fe1 Fe2 C7 -81.95(8)
S1 Fe1 Fe2 C7 96.25(7)
C19 Fe1 Fe2 C8 51.70(17)
C18 Fe1 Fe2 C8 160.77(9)
N1 Fe1 Fe2 C8 -101.85(7)
C7 Fe1 Fe2 C8 -19.91(7)
S1 Fe1 Fe2 C8 76.34(5)
C8 C7 Fe2 C21 133.82(16)
C12 C7 Fe2 C21 6.52(15)
Fe1 C7 Fe2 C21 -96.38(9)
C8 C7 Fe2 C20 -142.71(16)
C12 C7 Fe2 C20 89.99(17)
Fe1 C7 Fe2 C20 -12.91(12)
C8 C7 Fe2 C22 42.35(15)
C12 C7 Fe2 C22 -84.95(16)
Fe1 C7 Fe2 C22 172.15(11)
C8 C7 Fe2 P1 2.03(19)
C12 C7 Fe2 P1 -125.27(13)
Fe1 C7 Fe2 P1 131.83(6)
C8 C7 Fe2 S1 -70.44(14)
C12 C7 Fe2 S1 162.26(15)
Fe1 C7 Fe2 S1 59.36(5)
C8 C7 Fe2 Fe1 -129.80(17)
C12 C7 Fe2 Fe1 102.90(15)
C12 C7 Fe2 C8 -127.3(2)
Fe1 C7 Fe2 C8 129.80(17)
C9 C8 Fe2 C21 53.5(2)
C7 C8 Fe2 C21 -46.40(16)
C6 C8 Fe2 C21 175.32(13)
C9 C8 Fe2 C20 150.3(2)
C7 C8 Fe2 C20 50.4(2)
C6 C8 Fe2 C20 -87.85(16)
C9 C8 Fe2 C22 -27.4(2)
C7 C8 Fe2 C22 -127.30(18)
C6 C8 Fe2 C22 94.42(15)
C9 C8 Fe2 P1 -78.7(2)
C7 C8 Fe2 P1 -178.59(13)
C6 C8 Fe2 P1 43.13(13)
C9 C8 Fe2 S1 -162.1(2)
C7 C8 Fe2 S1 97.98(15)
C6 C8 Fe2 S1 -40.30(11)
C9 C8 Fe2 Fe1 135.7(2)
C7 C8 Fe2 Fe1 35.87(13)
C6 C8 Fe2 Fe1 -102.41(12)
C9 C8 Fe2 C7 99.9(2)
C6 C8 Fe2 C7 -138.3(2)
